data_7102578
loop_
_publ_author_name
'Pardo, Emilio'
'Bernot, Kevin'
'Julve, Miguel'
'Lloret, Francesc'
'Cano, Joan'
'Ruiz-Garc\'ia, Rafael'
'Pas\'an, Jorge'
'Ruiz-P\'erez, Catalina'
'Ottenwaelder, Xavier'
'Journaux, Yves'

_publ_section_title
;
 Self-assembly and magnetic properties of a double-propeller
 octanuclear copper(II) complex with a meso-helicate-type
 metallacryptand core.
;
_journal_issue 8
_journal_name_full 'Chemical communications (Cambridge, England)'
_journal_page_first 920
_journal_page_last 921
_journal_paper_doi 10.1039/b316081e
_journal_year 2004
_chemical_formula_sum 'C84 H174 Cl6 Cu8 N24 Na2 O54'
_chemical_formula_weight 3151.47
_chemical_name_systematic
;
?
;
_space_group_IT_number 188
_symmetry_cell_setting hexagonal
_symmetry_Int_Tables_number 188
_symmetry_space_group_name_Hall 'P -6c 2'
_symmetry_space_group_name_H-M 'P -6 c 2'
_atom_sites_solution_hydrogens geom
_atom_sites_solution_primary direct
_atom_sites_solution_secondary difmap
_audit_creation_method SHELXL-97
_cell_angle_alpha 90.00
_cell_angle_beta 90.00
_cell_angle_gamma 120.00
_cell_formula_units_Z 2
_cell_length_a 17.4169(11)
_cell_length_b 17.4169(11)
_cell_length_c 31.739(2)
_cell_measurement_reflns_used 1566
_cell_measurement_temperature 293(2)
_cell_volume 8338.1(9)
_computing_cell_refinement 'HKL Scalepack (Otwinowski & Minor 1997)'
_computing_data_collection 'Collect (Nonius BV, 1997-2000)'
_computing_data_reduction 'HKL Denzo and Scalepack (Otwinowski & Minor 1997)'
_computing_molecular_graphics CRYSTALMACKER
_computing_publication_material 'WinGX publication routines (Farrugia, 1999)'
_computing_structure_refinement 'SHELXL-97 (Sheldrick, 1997)'
_computing_structure_solution 'SHELXS-97 (Sheldrick, 1997)'
_diffrn_ambient_temperature 293(2)
_diffrn_detector 'CCD plate'
_diffrn_detector_area_resol_mean 9
_diffrn_measured_fraction_theta_full 0.979
_diffrn_measured_fraction_theta_max 0.979
_diffrn_measurement_device '95mm CCD camera on \k-goniostat'
_diffrn_measurement_device_type KappaCCD
_diffrn_measurement_method 'CCD rotation images, thick slices'
_diffrn_radiation_monochromator graphite
_diffrn_radiation_source 'fine-focus sealed tube'
_diffrn_radiation_type MoK\a
_diffrn_radiation_wavelength 0.71073
_diffrn_reflns_av_R_equivalents 0.3312
_diffrn_reflns_av_sigmaI/netI 0.2075
_diffrn_reflns_limit_h_max 20
_diffrn_reflns_limit_h_min -20
_diffrn_reflns_limit_k_max 20
_diffrn_reflns_limit_k_min -21
_diffrn_reflns_limit_l_max 39
_diffrn_reflns_limit_l_min -35
_diffrn_reflns_number 31808
_diffrn_reflns_theta_full 23.7
_diffrn_reflns_theta_max 23.7
_diffrn_reflns_theta_min 4.51
_exptl_absorpt_coefficient_mu 1.179
_exptl_crystal_colour black
_exptl_crystal_density_diffrn 1.281
_exptl_crystal_density_method 'not measured'
_exptl_crystal_description prism
_exptl_crystal_F_000 3332
_exptl_crystal_size_max 1
_exptl_crystal_size_mid 1
_exptl_crystal_size_min 0.8
_refine_diff_density_max 0.713
_refine_diff_density_min -1.187
_refine_diff_density_rms 0.073
_refine_ls_abs_structure_details 'Flack H D (1983), Acta Cryst. A39, 876-881'
_refine_ls_abs_structure_Flack 0.14(7)
_refine_ls_extinction_method none
_refine_ls_goodness_of_fit_ref 1.108
_refine_ls_hydrogen_treatment mixed
_refine_ls_matrix_type full
_refine_ls_number_parameters 271
_refine_ls_number_reflns 5026
_refine_ls_number_restraints 1
_refine_ls_restrained_S_all 1.108
_refine_ls_R_factor_all 0.2243
_refine_ls_R_factor_gt 0.0893
_refine_ls_shift/su_max 0.963
_refine_ls_shift/su_mean 0.707
_refine_ls_structure_factor_coef Fsqd
_refine_ls_weighting_details 'calc w=1/[\s^2^(Fo^2^)+(0.2000P)^2^+0.0000P] where P=(Fo^2^+2Fc^2^)/3'
_refine_ls_weighting_scheme calc
_refine_ls_wR_factor_gt 0.1473
_refine_ls_wR_factor_ref 0.3789
_reflns_number_gt 2684
_reflns_number_total 5026
_reflns_threshold_expression >2sigma(I)
_cod_data_source_file b316081e.txt
_cod_data_source_block COMPOUND_3
_cod_depositor_comments
;
The following automatic conversions were performed:
'_symmetry_cell_setting' value 'Hexagonal' changed to 'hexagonal'
according to '/home/saulius/struct/CIF-dictionaries/cif_core.dic'
dictionary named 'cif_core.dic' version 2.4.1 from 2010-06-29.

Automatic conversion script
Id: cif_fix_enum 1527 2010-12-29 10:47:43Z saulius 
;
_cod_original_sg_symbol_H-M P-6c2
_cod_database_code 7102578

loop_
_symmetry_equiv_pos_as_xyz
'x, y, z'
'x, y, -z+1/2'
'-y, -x, -z'
'-y, -x, z+1/2'
'-x+y, y, z+1/2'
'-x+y, y, -z'
'x, x-y, -z'
'x, x-y, z+1/2'
'-y, x-y, z'
'-y, x-y, -z+1/2'
'-x+y, -x, -z+1/2'
'-x+y, -x, z'

loop_
_atom_site_label
_atom_site_type_symbol
_atom_site_fract_x
_atom_site_fract_y
_atom_site_fract_z
_atom_site_U_iso_or_equiv
_atom_site_adp_type
_atom_site_occupancy
_atom_site_symmetry_multiplicity
_atom_site_calc_flag
_atom_site_refinement_flags
Cu1 Cu 0.3333 0.6667 0.14601(8) 0.0487(8) Uani 1 3 d S
Cu2 Cu 0.27639(15) 0.94278(12) 0.11913(6) 0.0693(8) Uani 1 1 d .
Na1 Na 0.3333 0.6667 0.0487(3) 0.062(2) Uani 1 3 d S
O1 O 0.2652(6) 0.7051(7) 0.1031(3) 0.053(2) Uani 1 1 d .
O2 O 0.3311(11) 0.9008(7) 0.1607(3) 0.071(3) Uani 1 1 d .
O3 O 0.2332(8) 0.8120(8) 0.0925(4) 0.069(3) Uani 1 1 d .
N1 N 0.3489(8) 0.7814(8) 0.1740(3) 0.053(3) Uani 1 1 d .
N11 N 0.3985(12) 1.0214(11) 0.0873(6) 0.086(5) Uani 1 1 d .
N12 N 0.1839(14) 0.9331(15) 0.1613(6) 0.096(6) Uani 1 1 d .
N13 N 0.2195(18) 0.9875(16) 0.0772(6) 0.102(7) Uani 1 1 d .
C1 C 0.2698(12) 0.7758(14) 0.1130(5) 0.060(4) Uani 1 1 d .
C2 C 0.3226(12) 0.8265(11) 0.1531(5) 0.058(4) Uani 1 1 d .
C11 C 0.3519(11) 0.7877(13) 0.2500 0.045(4) Uani 1 2 d S
H11 H 0.2912 0.7479 0.2500 0.054 Uiso 1 2 calc SR
C12 C 0.3989(9) 0.8187(9) 0.2117(4) 0.047(3) Uani 1 1 d .
C13 C 0.4874(10) 0.8780(11) 0.2118(5) 0.057(4) Uani 1 1 d .
H13 H 0.5178 0.8990 0.1865 0.069 Uiso 1 1 calc R
C14 C 0.5328(13) 0.9075(16) 0.2500 0.063(6) Uani 1 2 d S
H14 H 0.5935 0.9470 0.2500 0.075 Uiso 1 2 calc SR
C21 C 0.232(3) 1.013(3) 0.1882(9) 0.150(13) Uani 1 1 d .
H21A H 0.2591 1.0650 0.1707 0.225 Uiso 1 1 calc R
H21B H 0.2766 1.0092 0.2041 0.225 Uiso 1 1 calc R
H21C H 0.1907 1.0166 0.2071 0.225 Uiso 1 1 calc R
C22 C 0.108(2) 0.939(2) 0.1328(12) 0.125(9) Uani 1 1 d .
H22A H 0.0705 0.8851 0.1173 0.150 Uiso 1 1 calc R
H22B H 0.0707 0.9546 0.1497 0.150 Uiso 1 1 calc R
C23 C 0.1729(18) 1.0189(16) 0.1024(8) 0.093(7) Uani 1 1 d .
H23A H 0.1393 1.0368 0.0846 0.111 Uiso 1 1 calc R
H23B H 0.2144 1.0696 0.1190 0.111 Uiso 1 1 calc R
C24 C 0.1689(18) 0.9192(18) 0.0469(8) 0.109(7) Uani 1 1 d .
H24A H 0.2074 0.9039 0.0321 0.164 Uiso 1 1 calc R
H24B H 0.1418 0.9403 0.0272 0.164 Uiso 1 1 calc R
H24C H 0.1237 0.8678 0.0612 0.164 Uiso 1 1 calc R
C25 C 0.362(3) 1.0518(17) 0.0485(10) 0.144(14) Uani 1 1 d .
H25A H 0.4107 1.1062 0.0371 0.173 Uiso 1 1 calc R
H25B H 0.3430 1.0069 0.0267 0.173 Uiso 1 1 calc R
C26 C 0.289(2) 1.0666(16) 0.0589(12) 0.118(10) Uani 1 1 d .
H26A H 0.3084 1.1155 0.0786 0.142 Uiso 1 1 calc R
H26B H 0.2675 1.0813 0.0336 0.142 Uiso 1 1 calc R
C27 C 0.143(3) 0.857(2) 0.1851(19) 0.161(18) Uani 1 1 d .
H27A H 0.1139 0.8064 0.1668 0.241 Uiso 1 1 calc R
H27B H 0.0996 0.8588 0.2032 0.241 Uiso 1 1 calc R
H27C H 0.1861 0.8523 0.2019 0.241 Uiso 1 1 calc R
C28 C 0.441(2) 0.9787(16) 0.0714(12) 0.145(13) Uani 1 1 d .
H28A H 0.4592 0.9552 0.0942 0.217 Uiso 1 1 calc R
H28B H 0.4921 1.0201 0.0556 0.217 Uiso 1 1 calc R
H28C H 0.4012 0.9312 0.0533 0.217 Uiso 1 1 calc R
C29 C 0.457(3) 1.092(2) 0.1120(15) 0.15(2) Uani 1 1 d .
H29A H 0.4271 1.1220 0.1229 0.227 Uiso 1 1 calc R
H29B H 0.5067 1.1326 0.0954 0.227 Uiso 1 1 calc R
H29C H 0.4766 1.0707 0.1351 0.227 Uiso 1 1 calc R
O1W O 0.2115(9) 0.6057(5) 0.0000 0.065(4) Uani 1 2 d S
O2W O 0.1190(11) 0.6870(12) 0.0302(5) 0.106(5) Uani 1 1 d .
O3W O 0.383(3) 0.996(3) 0.2500 0.153(11) Uani 1 2 d S
Cl1 Cl 0.9318(8) 0.6299(9) 0.1124(4) 0.067(3) Uiso 0.33 1 d P
O11 O 0.901(4) 0.675(5) 0.1383(18) 0.133(15) Uiso 0.33 1 d PD
O12 O 0.933(4) 0.619(4) 0.0662(17) 0.148(15) Uiso 0.33 1 d PD
O13 O 1.017(3) 0.640(3) 0.1257(13) 0.085(10) Uiso 0.33 1 d PD
O14 O 0.844(4) 0.545(4) 0.108(2) 0.148(18) Uiso 0.33 1 d PD
Cl12 Cl 0.0000 1.0000 0.0000 0.068(2) Uiso 1 6 d S
Cl11 Cl 0.0000 1.0000 0.2500 0.087(3) Uiso 1 6 d S
Cl13 Cl 0.6667 1.3333 0.2500 0.154(5) Uiso 1 6 d S
Cl14 Cl 0.6667 1.3333 0.0000 0.196(7) Uiso 1 6 d S
O21 O 0.0000 1.0000 0.1986(15) 0.187(13) Uiso 1 3 d S
O22 O 0.6667 1.3333 0.1980(13) 0.156(9) Uiso 1 3 d S
O23 O 0.083(3) 1.0416(16) 0.0000 0.112(13) Uiso 0.67 2 d SP
O24 O 0.0000 1.0000 0.0500(17) 0.192(14) Uiso 1 3 d S
O25 O 0.6667 1.3333 0.0456(15) 0.199(12) Uiso 1 3 d S
O26 O 0.533(4) 1.265(4) 0.2500 0.175(16) Uiso 0.67 2 d SP
O27 O 0.545(4) 1.272(2) 0.0000 0.213(17) Uiso 0.67 2 d SP
O28 O -0.003(4) 0.898(4) 0.2500 0.201(16) Uiso 0.67 2 d SP

loop_
_atom_site_aniso_label
_atom_site_aniso_U_11
_atom_site_aniso_U_22
_atom_site_aniso_U_33
_atom_site_aniso_U_23
_atom_site_aniso_U_13
_atom_site_aniso_U_12
Cu1 0.0501(9) 0.0501(9) 0.0458(14) 0.000 0.000 0.0250(5)
Cu2 0.0960(18) 0.0676(13) 0.0649(11) -0.0150(9) -0.0237(10) 0.0565(11)
Na1 0.072(3) 0.072(3) 0.042(4) 0.000 0.000 0.0361(17)
O1 0.060(5) 0.066(6) 0.043(5) -0.011(4) -0.010(4) 0.039(5)
O2 0.114(8) 0.050(6) 0.060(6) -0.016(5) -0.021(7) 0.050(6)
O3 0.070(7) 0.069(7) 0.074(7) -0.017(5) -0.031(5) 0.040(6)
N1 0.062(8) 0.057(7) 0.038(6) -0.002(5) -0.006(5) 0.028(6)
N11 0.096(11) 0.054(8) 0.085(10) -0.006(8) -0.005(8) 0.019(8)
N12 0.101(13) 0.118(15) 0.086(10) -0.037(11) -0.016(9) 0.067(12)
N13 0.15(2) 0.112(18) 0.078(11) -0.012(11) -0.050(12) 0.090(17)
C1 0.069(10) 0.095(13) 0.043(7) 0.013(7) 0.003(7) 0.061(10)
C2 0.063(9) 0.064(10) 0.056(8) 0.006(7) -0.006(8) 0.038(9)
C11 0.027(9) 0.054(10) 0.038(9) 0.000 0.000 0.008(8)
C12 0.051(8) 0.046(7) 0.045(7) 0.009(5) 0.004(6) 0.025(6)
C13 0.051(8) 0.060(9) 0.058(9) 0.012(7) 0.017(7) 0.025(7)
C14 0.024(9) 0.066(14) 0.083(18) 0.000 0.000 0.011(9)
C21 0.20(3) 0.25(4) 0.081(14) -0.039(19) -0.038(16) 0.17(3)
C22 0.103(16) 0.14(2) 0.15(2) -0.034(18) 0.017(16) 0.076(16)
C23 0.124(17) 0.112(15) 0.094(14) -0.042(13) -0.053(14) 0.098(15)
C24 0.149(16) 0.113(17) 0.116(14) -0.061(13) -0.093(13) 0.102(15)
C25 0.24(4) 0.079(15) 0.103(18) 0.025(12) 0.02(2) 0.071(19)
C26 0.14(2) 0.063(11) 0.18(3) -0.018(14) -0.03(2) 0.069(14)
C27 0.14(2) 0.113(19) 0.22(5) 0.08(3) 0.05(3) 0.057(17)
C28 0.12(2) 0.073(12) 0.17(2) -0.035(14) 0.062(19) -0.003(14)
C29 0.18(4) 0.072(16) 0.16(3) -0.056(18) -0.02(3) 0.031(19)
O1W 0.047(7) 0.080(8) 0.057(7) 0.002(6) 0.000 0.024(3)
O2W 0.111(10) 0.108(11) 0.100(9) -0.036(8) -0.040(8) 0.056(9)
O3W 0.15(3) 0.15(3) 0.15(2) 0.000 0.000 0.07(2)

loop_
_atom_type_symbol
_atom_type_description
_atom_type_scat_dispersion_real
_atom_type_scat_dispersion_imag
_atom_type_scat_source
C C 0.0033 0.0016 'International Tables Vol C Tables 4.2.6.8 and 6.1.1.4'
H H 0.0000 0.0000 'International Tables Vol C Tables 4.2.6.8 and 6.1.1.4'
Cl Cl 0.1484 0.1585 'International Tables Vol C Tables 4.2.6.8 and 6.1.1.4'
Cu Cu 0.3201 1.2651 'International Tables Vol C Tables 4.2.6.8 and 6.1.1.4'
N N 0.0061 0.0033 'International Tables Vol C Tables 4.2.6.8 and 6.1.1.4'
Na Na 0.0362 0.0249 'International Tables Vol C Tables 4.2.6.8 and 6.1.1.4'
O O 0.0106 0.0060 'International Tables Vol C Tables 4.2.6.8 and 6.1.1.4'

loop_
_geom_angle_atom_site_label_1
_geom_angle_atom_site_label_2
_geom_angle_atom_site_label_3
_geom_angle
_geom_angle_site_symmetry_1
_geom_angle_site_symmetry_3
N1 Cu1 N1 103.0(4) . 9_665
N1 Cu1 N1 103.0(4) . 12_565
N1 Cu1 N1 103.0(4) 9_665 12_565
N1 Cu1 O1 78.2(4) . .
N1 Cu1 O1 94.6(4) 9_665 .
N1 Cu1 O1 161.5(4) 12_565 .
N1 Cu1 O1 161.5(4) . 9_665
N1 Cu1 O1 78.2(4) 9_665 9_665
N1 Cu1 O1 94.6(4) 12_565 9_665
O1 Cu1 O1 83.3(4) . 9_665
N1 Cu1 O1 94.6(4) . 12_565
N1 Cu1 O1 161.5(4) 9_665 12_565
N1 Cu1 O1 78.2(4) 12_565 12_565
O1 Cu1 O1 83.3(4) . 12_565
O1 Cu1 O1 83.3(4) 9_665 12_565
N1 Cu1 Na1 115.3(3) . .
N1 Cu1 Na1 115.3(3) 9_665 .
N1 Cu1 Na1 115.3(3) 12_565 .
O1 Cu1 Na1 50.1(3) . .
O1 Cu1 Na1 50.1(3) 9_665 .
O1 Cu1 Na1 50.1(3) 12_565 .
O2 Cu2 N12 92.2(7) . .
O2 Cu2 N13 178.8(7) . .
N12 Cu2 N13 86.8(10) . .
O2 Cu2 N11 92.5(7) . .
N12 Cu2 N11 149.6(8) . .
N13 Cu2 N11 88.0(10) . .
O2 Cu2 O3 81.4(4) . .
N12 Cu2 O3 108.9(7) . .
N13 Cu2 O3 99.6(7) . .
N11 Cu2 O3 101.6(6) . .
O1 Na1 O1 72.9(4) . 12_565
O1 Na1 O1 72.9(4) . 9_665
O1 Na1 O1 72.9(4) 12_565 9_665
O1 Na1 O1W 97.9(3) . .
O1 Na1 O1W 170.7(4) 12_565 .
O1 Na1 O1W 106.3(3) 9_665 .
O1 Na1 O1W 106.4(3) . 3_665
O1 Na1 O1W 97.8(3) 12_565 3_665
O1 Na1 O1W 170.6(4) 9_665 3_665
O1W Na1 O1W 83.2(4) . 3_665
O1 Na1 O1W 170.6(4) . 6
O1 Na1 O1W 106.4(3) 12_565 6
O1 Na1 O1W 97.8(3) 9_665 6
O1W Na1 O1W 82.9(4) . 6
O1W Na1 O1W 83.0(4) 3_665 6
O1 Na1 Na1 136.7(3) . 3_665
O1 Na1 Na1 136.7(3) 12_565 3_665
O1 Na1 Na1 136.7(3) 9_665 3_665
O1W Na1 Na1 49.9(3) . 3_665
O1W Na1 Na1 49.9(3) 3_665 3_665
O1W Na1 Na1 49.9(3) 6 3_665
O1 Na1 Cu1 43.3(3) . .
O1 Na1 Cu1 43.3(3) 12_565 .
O1 Na1 Cu1 43.3(3) 9_665 .
O1W Na1 Cu1 130.1(3) . .
O1W Na1 Cu1 130.1(3) 3_665 .
O1W Na1 Cu1 130.1(3) 6 .
Na1 Na1 Cu1 180.0 3_665 .
C1 O1 Cu1 112.6(8) . .
C1 O1 Na1 132.4(9) . .
Cu1 O1 Na1 86.6(4) . .
C2 O2 Cu2 115.2(10) . .
C1 O3 Cu2 108.7(11) . .
C2 N1 C12 118.7(13) . .
C2 N1 Cu1 117.1(10) . .
C12 N1 Cu1 123.4(9) . .
C29 N11 C28 110(3) . .
C29 N11 C25 112(3) . .
C28 N11 C25 108(3) . .
C29 N11 Cu2 111(2) . .
C28 N11 Cu2 117.4(14) . .
C25 N11 Cu2 98.5(18) . .
C27 N12 C21 111(3) . .
C27 N12 C22 108(2) . .
C21 N12 C22 110(2) . .
C27 N12 Cu2 117(2) . .
C21 N12 Cu2 104.5(19) . .
C22 N12 Cu2 105.3(15) . .
C26 N13 C23 103(2) . .
C26 N13 C24 114(2) . .
C23 N13 C24 117(2) . .
C26 N13 Cu2 107.4(18) . .
C23 N13 Cu2 105.0(14) . .
C24 N13 Cu2 109.6(14) . .
O1 C1 O3 124.3(16) . .
O1 C1 C2 119.9(12) . .
O3 C1 C2 115.7(15) . .
O2 C2 N1 130.1(15) . .
O2 C2 C1 118.4(13) . .
N1 C2 C1 111.5(14) . .
C12 C11 C12 118.7(16) 2 .
C13 C12 N1 123.4(12) . .
C13 C12 C11 120.4(13) . .
N1 C12 C11 116.1(12) . .
C12 C13 C14 120.0(13) . .
C13 C14 C13 120.4(18) . 2
C23 C22 N12 98(2) . .
N13 C23 C22 107.5(19) . .
C26 C25 N11 114(3) . .
N13 C26 C25 108.3(17) . .
Na1 O1W Na1 80.1(6) . 3_665
O11 Cl1 O14 97(4) . .
O11 Cl1 O13 114(3) . .
O14 Cl1 O13 128(3) . .
O11 Cl1 O12 132(3) . .
O14 Cl1 O12 82(4) . .
O13 Cl1 O12 103(3) . .
O23 Cl12 O23 125.2(2) 3_665 .
O23 Cl12 O23 120.000(4) 3_665 6_455
O23 Cl12 O23 114.8(2) . 6_455
O23 Cl12 O24 90.000(3) 3_665 3_665
O23 Cl12 O24 90.000(4) . 3_665
O23 Cl12 O24 90.000(2) 6_455 3_665
O23 Cl12 O24 90.000(3) 3_665 .
O23 Cl12 O24 90.000(4) . .
O23 Cl12 O24 90.000(2) 6_455 .
O24 Cl12 O24 180.000(11) 3_665 .
O21 Cl11 O21 180.000(17) . 2
O21 Cl11 O28 90.00(3) . 9_675
O21 Cl11 O28 90.00(3) 2 9_675
O21 Cl11 O28 90.000(4) . .
O21 Cl11 O28 90.000(7) 2 .
O28 Cl11 O28 120.000(13) 9_675 .
O21 Cl11 O28 90.00(2) . 11_465
O21 Cl11 O28 90.000(13) 2 11_465
O28 Cl11 O28 120.000(3) 9_675 11_465
O28 Cl11 O28 120.00(3) . 11_465
O22 Cl13 O22 180.000(17) . 2
O22 Cl13 O26 90.000(12) . 9_775
O22 Cl13 O26 90.000(12) 2 9_775
O22 Cl13 O26 90.00(3) . .
O22 Cl13 O26 90.00(3) 2 .
O26 Cl13 O26 120.000(12) 9_775 .
O22 Cl13 O26 90.000(12) . 11_575
O22 Cl13 O26 90.00(2) 2 11_575
O26 Cl13 O26 120.000(19) 9_775 11_575
O26 Cl13 O26 120.000(10) . 11_575
O25 Cl14 O25 180.000(5) . 3_775
O25 Cl14 O27 90.000(3) . 6
O25 Cl14 O27 90.000(3) 3_775 6
O25 Cl14 O27 90.00(2) . .
O25 Cl14 O27 90.00(2) 3_775 .
O27 Cl14 O27 114.93(19) 6 .
O25 Cl14 O27 90.000(12) . 3_775
O25 Cl14 O27 90.000(12) 3_775 3_775
O27 Cl14 O27 120.000(16) 6 3_775
O27 Cl14 O27 125.1(2) . 3_775

loop_
_geom_bond_atom_site_label_1
_geom_bond_atom_site_label_2
_geom_bond_distance
_geom_bond_site_symmetry_2
Cu1 N1 2.077(12) .
Cu1 N1 2.077(12) 9_665
Cu1 N1 2.077(12) 12_565
Cu1 O1 2.123(9) .
Cu1 O1 2.123(9) 9_665
Cu1 O1 2.123(9) 12_565
Cu1 Na1 3.089(10) .
Cu2 O2 1.969(12) .
Cu2 N12 2.035(19) .
Cu2 N13 2.032(15) .
Cu2 N11 2.122(19) .
Cu2 O3 2.181(11) .
Na1 O1 2.374(11) .
Na1 O1 2.374(12) 12_565
Na1 O1 2.374(11) 9_665
Na1 O1W 2.401(12) .
Na1 O1W 2.401(12) 3_665
Na1 O1W 2.401(12) 6
Na1 Na1 3.090(19) 3_665
O1 C1 1.23(2) .
O2 C2 1.250(19) .
O3 C1 1.277(18) .
N1 C2 1.276(19) .
N1 C12 1.429(18) .
N11 C29 1.38(4) .
N11 C28 1.38(4) .
N11 C25 1.59(4) .
N12 C27 1.38(4) .
N12 C21 1.48(5) .
N12 C22 1.66(5) .
N13 C26 1.42(5) .
N13 C23 1.43(4) .
N13 C24 1.44(3) .
C1 C2 1.56(3) .
C11 C12 1.415(16) 2
C11 C12 1.415(16) .
C12 C13 1.36(2) .
C13 C14 1.40(2) .
C14 C13 1.40(2) 2
C22 C23 1.60(5) .
C25 C26 1.47(6) .
O1W Na1 2.401(12) 3_665
Cl1 O11 1.43(6) .
Cl1 O14 1.50(6) .
Cl1 O13 1.46(4) .
Cl1 O12 1.48(6) .
Cl12 O23 1.26(5) 3_665
Cl12 O23 1.26(5) .
Cl12 O23 1.26(5) 6_455
Cl12 O24 1.59(5) 3_665
Cl12 O24 1.59(5) .
Cl11 O21 1.63(5) .
Cl11 O21 1.63(5) 2
Cl11 O28 1.75(7) 9_675
Cl11 O28 1.75(7) .
Cl11 O28 1.75(7) 11_465
Cl13 O22 1.65(4) .
Cl13 O22 1.65(4) 2
Cl13 O26 2.02(7) 9_775
Cl13 O26 2.02(7) .
Cl13 O26 2.02(7) 11_575
Cl14 O25 1.45(5) .
Cl14 O25 1.45(5) 3_775
Cl14 O27 1.84(7) 6
Cl14 O27 1.84(7) .
Cl14 O27 1.84(7) 3_775
